data_4514774
loop_
_publ_author_name
'Procter, Richard J.'
'Uzelac, Marina'
'Cid, Jessica'
'Rushworth, Philip J.'
'Ingleson, Michael J.'

_publ_section_title
;
 Low-Coordinate NHC--Zinc Hydride Complexes Catalyze Alkyne C--H
 Borylation and Hydroboration Using Pinacolborane
;
_journal_issue 6
_journal_name_full 'ACS Catalysis'
_journal_page_first 5760
_journal_paper_doi 10.1021/acscatal.9b01370
_journal_volume 9
_journal_year 2019
_chemical_formula_moiety 'C41 H57 N2 O2 Zn, C2 F6 N O4 S2'
_chemical_formula_sum 'C43 H57 F6 N3 O6 S2 Zn'
_chemical_formula_weight 954.39
_chemical_name_systematic '[IDiPPZnPh(THF)2][NTf2]'
_space_group_crystal_system triclinic
_space_group_IT_number 2
_space_group_name_Hall '-P 1'
_space_group_name_H-M_alt 'P -1'
_symmetry_space_group_name_Hall '-P 1'
_symmetry_space_group_name_H-M 'P -1'
_atom_sites_solution_hydrogens geom
_atom_sites_solution_primary dual
_audit_creation_date 2018-11-10
_audit_creation_method
;
Olex2 1.2
(compiled 2018.05.29 svn.r3508 for OlexSys, GUI svn.r5506)
;
_cell_angle_alpha 95.505(3)
_cell_angle_beta 100.925(3)
_cell_angle_gamma 110.249(3)
_cell_formula_units_Z 2
_cell_length_a 11.9544(4)
_cell_length_b 13.4764(5)
_cell_length_c 15.7416(5)
_cell_measurement_reflns_used 6520
_cell_measurement_temperature 149.9(3)
_cell_measurement_theta_max 26.1390
_cell_measurement_theta_min 3.1110
_cell_volume 2299.96(15)
_computing_cell_refinement 'CrysAlisPro 1.171.38.46 (Rigaku OD, 2015)'
_computing_data_collection 'CrysAlisPro 1.171.38.46 (Rigaku OD, 2015)'
_computing_data_reduction 'CrysAlisPro 1.171.38.46 (Rigaku OD, 2015)'
_computing_molecular_graphics 'Olex2 (Dolomanov et al., 2009)'
_computing_publication_material 'Olex2 (Dolomanov et al., 2009)'
_computing_structure_refinement 'ShelXL (Sheldrick, 2015)'
_computing_structure_solution 'ShelXT (Sheldrick, 2015)'
_diffrn_ambient_environment N~2~
_diffrn_ambient_temperature 149.9(3)
_diffrn_detector 'CCD plate'
_diffrn_detector_area_resol_mean 8.0714
_diffrn_detector_type Eos
_diffrn_measured_fraction_theta_full 0.999
_diffrn_measured_fraction_theta_max 0.855
_diffrn_measurement_details
;
List of Runs (angles in degrees, time in seconds):

  # Type    Start    End  Width  t~exp~   \w     \q     \k     \f   Frames
--------------------------------------------------------------------------
  1  \w    -17.00  18.00   1.00    4.50    --  -18.77 -99.00-180.00   35
  2  \w    -39.00  47.00   1.00    4.50    --  -18.77  57.00  90.00   86
  3  \w    -68.00  12.00   1.00    4.50    --  -18.77 -77.00 -30.00   80
  4  \w    -19.00  42.00   1.00    4.50    --   20.02 -99.00-120.00   61
  5  \w     -1.00  89.00   1.00    4.50    --   20.02  57.00 -30.00   90
  6  \w    -51.00   4.00   1.00    4.50    --   20.02 -77.00-150.00   55
  7  \w     35.00  98.00   1.00    4.50    --   20.02-178.00-150.00   63
;
_diffrn_measurement_device 'four-circle diffractometer'
_diffrn_measurement_device_type 'SuperNova, Single source at offset, Eos'
_diffrn_measurement_method '\w scans'
_diffrn_orient_matrix_type 'CrysAlisPro convention (1999,Acta A55,543-557)'
_diffrn_orient_matrix_UB_11 0.0214286000
_diffrn_orient_matrix_UB_12 0.0424566000
_diffrn_orient_matrix_UB_13 -0.0233783000
_diffrn_orient_matrix_UB_21 -0.0120593000
_diffrn_orient_matrix_UB_22 -0.0380052000
_diffrn_orient_matrix_UB_23 -0.0382888000
_diffrn_orient_matrix_UB_31 -0.0603010000
_diffrn_orient_matrix_UB_32 -0.0002486000
_diffrn_orient_matrix_UB_33 -0.0126565000
_diffrn_radiation_monochromator mirror
_diffrn_radiation_probe x-ray
_diffrn_radiation_type MoK\a
_diffrn_radiation_wavelength 0.71073
_diffrn_reflns_av_R_equivalents 0.0417
_diffrn_reflns_av_unetI/netI 0.0731
_diffrn_reflns_Laue_measured_fraction_full 0.999
_diffrn_reflns_Laue_measured_fraction_max 0.855
_diffrn_reflns_limit_h_max 16
_diffrn_reflns_limit_h_min -15
_diffrn_reflns_limit_k_max 10
_diffrn_reflns_limit_k_min -16
_diffrn_reflns_limit_l_max 21
_diffrn_reflns_limit_l_min -21
_diffrn_reflns_number 21430
_diffrn_reflns_point_group_measured_fraction_full 0.999
_diffrn_reflns_point_group_measured_fraction_max 0.855
_diffrn_reflns_theta_full 25.242
_diffrn_reflns_theta_max 29.084
_diffrn_reflns_theta_min 2.677
_diffrn_source 'micro-focus sealed X-ray tube'
_diffrn_source_type 'SuperNova (Mo) X-ray Source'
_exptl_absorpt_coefficient_mu 0.697
_exptl_absorpt_correction_T_max 1.00000
_exptl_absorpt_correction_T_min 0.57068
_exptl_absorpt_correction_type multi-scan
_exptl_absorpt_process_details
;
CrysAlisPro 1.171.38.46 (Rigaku Oxford Diffraction, 2015)
Empirical absorption correction using spherical harmonics,
 implemented in SCALE3 ABSPACK scaling algorithm.
;
_exptl_crystal_colour colourless
_exptl_crystal_colour_primary colourless
_exptl_crystal_density_diffrn 1.378
_exptl_crystal_description block
_exptl_crystal_F_000 998
_exptl_crystal_recrystallization_method 'THF solution layered with pentane'
_exptl_crystal_size_max 0.3
_exptl_crystal_size_mid 0.3
_exptl_crystal_size_min 0.15
_refine_diff_density_max 0.566
_refine_diff_density_min -0.630
_refine_diff_density_rms 0.070
_refine_ls_extinction_method none
_refine_ls_goodness_of_fit_ref 1.032
_refine_ls_hydrogen_treatment constr
_refine_ls_matrix_type full
_refine_ls_number_parameters 586
_refine_ls_number_reflns 10556
_refine_ls_number_restraints 13
_refine_ls_restrained_S_all 1.033
_refine_ls_R_factor_all 0.0790
_refine_ls_R_factor_gt 0.0542
_refine_ls_shift/su_max 0.001
_refine_ls_shift/su_mean 0.000
_refine_ls_structure_factor_coef Fsqd
_refine_ls_weighting_details 'w=1/[\s^2^(Fo^2^)+(0.0495P)^2^+0.9659P] where P=(Fo^2^+2Fc^2^)/3'
_refine_ls_weighting_scheme calc
_refine_ls_wR_factor_gt 0.1180
_refine_ls_wR_factor_ref 0.1343
_reflns_Friedel_coverage 0.000
_reflns_number_gt 7855
_reflns_number_total 10556
_reflns_threshold_expression 'I > 2\s(I)'
_cod_data_source_file cs9b01370_si_003.cif
_cod_data_source_block amji416
_cod_original_cell_volume 2299.96(14)
_cod_database_code 4514774
_shelx_shelxl_version_number 2018/3
_chemical_oxdiff_formula C35H41N3OS2F6Zn
_chemical_oxdiff_usercomment 'RP534 xtals'
_shelx_space_group_comment
;
The symmetry employed for this shelxl refinement is uniquely defined
by the following loop, which should always be used as a source of
symmetry information in preference to the above space-group names.
They are only intended as comments.
;
_reflns_odcompleteness_completeness 99.87
_reflns_odcompleteness_iscentric 1
_reflns_odcompleteness_theta 26.32
_olex2_refinement_description
;
1. Fixed Uiso
 At 1.2 times of:
  All C(H) groups, All C(H,H) groups
 At 1.5 times of:
  All C(H,H,H) groups
2. Uiso/Uaniso restraints and constraints
Uanis(O8) \\sim Ueq: with sigma of 0.01 and sigma for terminal atoms of 0.02
3. Rigid body (RIGU) restrains
 S3, O7, O8
 with sigma for 1-2 distances of 0.02 and sigma for 1-3 distances of 0.02
4. Others
 Sof(S3)=Sof(O7)=Sof(O8)=1-FVAR(1)
 Sof(S2)=Sof(O5)=Sof(O6)=FVAR(1)
5.a Ternary CH refined with riding coordinates:
 C10(H10), C13(H13), C22(H22), C25(H25)
5.b Secondary CH2 refined with riding coordinates:
 C34(H34A,H34B), C35(H35A,H35B), C36(H36A,H36B), C37(H37A,H37B), C38(H38A,
 H38B), C39(H39A,H39B), C40(H40A,H40B), C41(H41A,H41B)
5.c Aromatic/amide H refined with riding coordinates:
 C2(H2), C3(H3), C6(H6), C7(H7), C8(H8), C18(H18), C19(H19), C20(H20),
 C29(H29), C30(H30), C31(H31), C32(H32), C33(H33)
5.d Idealised Me refined as rotating group:
 C11(H11A,H11B,H11C), C12(H12A,H12B,H12C), C14(H14A,H14B,H14C), C15(H15A,H15B,
 H15C), C23(H23A,H23B,H23C), C26(H26A,H26B,H26C), C27(H27A,H27B,H27C),
 C0AA(H0AA,H0AB,H0AC)
;
_olex2_date_sample_data_collection 2018-06-05
_olex2_submission_original_sample_id '[(IDiPP)Zn(Ph)(THF)2][NTf2]'
_olex2_submission_special_instructions 'No special instructions were received'
_oxdiff_exptl_absorpt_empirical_details
;
Empirical correction (ABSPACK) includes:
- Absorption correction using spherical harmonics
- Frame scaling
- Detector area scaling
;
_oxdiff_exptl_absorpt_empirical_full_max 1.616
_oxdiff_exptl_absorpt_empirical_full_min 0.480

loop_
_space_group_symop_operation_xyz
'x, y, z'
'-x, -y, -z'

loop_
_atom_site_label
_atom_site_type_symbol
_atom_site_fract_x
_atom_site_fract_y
_atom_site_fract_z
_atom_site_U_iso_or_equiv
_atom_site_adp_type
_atom_site_occupancy
_atom_site_site_symmetry_order
_atom_site_calc_flag
_atom_site_refinement_flags_posn
_atom_site_refinement_flags_adp
_atom_site_refinement_flags_occupancy
_atom_site_disorder_assembly
_atom_site_disorder_group
Zn1 Zn 0.51498(3) 0.79277(2) 0.70798(2) 0.02370(10) Uani 1 1 d . . . . .
O1 O 0.65641(17) 0.86707(15) 0.82513(12) 0.0294(4) Uani 1 1 d . . . . .
O2 O 0.47682(18) 0.93081(16) 0.69992(13) 0.0350(5) Uani 1 1 d . . . . .
N1 N 0.38061(19) 0.60410(17) 0.78725(14) 0.0213(5) Uani 1 1 d . . . . .
N2 N 0.24965(18) 0.63913(17) 0.69512(14) 0.0209(5) Uani 1 1 d . . . . .
C1 C 0.3703(2) 0.6800(2) 0.73880(16) 0.0201(5) Uani 1 1 d . . . . .
C2 C 0.2702(2) 0.5182(2) 0.77351(18) 0.0280(6) Uani 1 1 d . . . . .
H2 H 0.255631 0.457232 0.799413 0.034 Uiso 1 1 calc R . . . .
C3 C 0.1885(2) 0.5403(2) 0.71569(19) 0.0278(6) Uani 1 1 d . . . . .
H3 H 0.106099 0.497280 0.693460 0.033 Uiso 1 1 calc R . . . .
C4 C 0.1849(2) 0.6967(2) 0.64656(18) 0.0241(6) Uani 1 1 d . . . . .
C5 C 0.1155(2) 0.7397(2) 0.68924(18) 0.0286(6) Uani 1 1 d . . . . .
C6 C 0.0494(3) 0.7911(3) 0.6407(2) 0.0406(8) Uani 1 1 d . . . . .
H6 H 0.001796 0.820594 0.666721 0.049 Uiso 1 1 calc R . . . .
C7 C 0.0535(3) 0.7988(3) 0.5546(2) 0.0475(9) Uani 1 1 d . . . . .
H7 H 0.009658 0.834295 0.523476 0.057 Uiso 1 1 calc R . . . .
C8 C 0.1217(3) 0.7546(3) 0.5145(2) 0.0433(8) Uani 1 1 d . . . . .
H8 H 0.122791 0.760116 0.456169 0.052 Uiso 1 1 calc R . . . .
C9 C 0.1892(3) 0.7019(2) 0.55887(18) 0.0297(6) Uani 1 1 d . . . . .
C10 C 0.1064(3) 0.7300(2) 0.78364(19) 0.0330(7) Uani 1 1 d . . . . .
H10 H 0.164656 0.698267 0.808968 0.040 Uiso 1 1 calc R . . . .
C11 C -0.0225(3) 0.6550(3) 0.7847(2) 0.0524(10) Uani 1 1 d . . . . .
H11A H -0.081408 0.683510 0.758368 0.079 Uiso 1 1 calc GR . . . .
H11B H -0.027437 0.649177 0.844338 0.079 Uiso 1 1 calc GR . . . .
H11C H -0.039855 0.585275 0.752199 0.079 Uiso 1 1 calc GR . . . .
C12 C 0.1372(3) 0.8378(3) 0.8410(2) 0.0515(10) Uani 1 1 d . . . . .
H12A H 0.220538 0.883146 0.844165 0.077 Uiso 1 1 calc GR . . . .
H12B H 0.127756 0.826968 0.899058 0.077 Uiso 1 1 calc GR . . . .
H12C H 0.082928 0.871434 0.816129 0.077 Uiso 1 1 calc GR . . . .
C13 C 0.2570(3) 0.6469(2) 0.51133(18) 0.0310(7) Uani 1 1 d . . . . .
H13 H 0.318492 0.635122 0.555675 0.037 Uiso 1 1 calc R . . . .
C14 C 0.1671(3) 0.5372(3) 0.4600(2) 0.0506(9) Uani 1 1 d . . . . .
H14A H 0.129721 0.494262 0.499686 0.076 Uiso 1 1 calc GR . . . .
H14B H 0.210371 0.501859 0.430988 0.076 Uiso 1 1 calc GR . . . .
H14C H 0.104648 0.546627 0.416980 0.076 Uiso 1 1 calc GR . . . .
C15 C 0.3237(3) 0.7156(3) 0.4515(2) 0.0419(8) Uani 1 1 d . . . . .
H15A H 0.264810 0.716945 0.401224 0.063 Uiso 1 1 calc GR . . . .
H15B H 0.378817 0.685778 0.432469 0.063 Uiso 1 1 calc GR . . . .
H15C H 0.369345 0.787470 0.483072 0.063 Uiso 1 1 calc GR . . . .
C16 C 0.4866(2) 0.6134(2) 0.85417(17) 0.0241(6) Uani 1 1 d . . . . .
C17 C 0.5533(3) 0.5501(2) 0.83721(19) 0.0284(6) Uani 1 1 d . . . . .
C18 C 0.6493(3) 0.5549(3) 0.9059(2) 0.0401(8) Uani 1 1 d . . . . .
H18 H 0.695952 0.513702 0.897615 0.048 Uiso 1 1 calc R . . . .
C19 C 0.6752(3) 0.6197(3) 0.9853(2) 0.0486(9) Uani 1 1 d . . . . .
H19 H 0.739322 0.621806 1.030267 0.058 Uiso 1 1 calc R . . . .
C20 C 0.6080(3) 0.6816(3) 0.9997(2) 0.0416(8) Uani 1 1 d . . . . .
H20 H 0.627491 0.724912 1.054178 0.050 Uiso 1 1 calc R . . . .
C21 C 0.5119(3) 0.6805(2) 0.93442(18) 0.0298(6) Uani 1 1 d . . . . .
C22 C 0.5266(3) 0.4793(2) 0.74957(19) 0.0318(7) Uani 1 1 d . . . . .
H22 H 0.464555 0.494253 0.708235 0.038 Uiso 1 1 calc R . . . .
C23 C 0.6413(3) 0.5047(3) 0.7127(2) 0.0471(9) Uani 1 1 d . . . . .
H23A H 0.675690 0.580328 0.712036 0.071 Uiso 1 1 calc GR . . . .
H23B H 0.619396 0.465516 0.653945 0.071 Uiso 1 1 calc GR . . . .
H23C H 0.700799 0.484143 0.749043 0.071 Uiso 1 1 calc GR . . . .
C25 C 0.4356(3) 0.7467(2) 0.95209(19) 0.0329(7) Uani 1 1 d . . . . .
H25 H 0.399266 0.760679 0.895469 0.039 Uiso 1 1 calc R . . . .
C26 C 0.3315(3) 0.6845(3) 0.9906(3) 0.0577(10) Uani 1 1 d . . . . .
H26A H 0.364320 0.670231 1.046612 0.087 Uiso 1 1 calc GR . . . .
H26B H 0.282185 0.617796 0.951678 0.087 Uiso 1 1 calc GR . . . .
H26C H 0.281777 0.725903 0.998047 0.087 Uiso 1 1 calc GR . . . .
C27 C 0.5096(3) 0.8542(3) 1.0111(3) 0.0576(10) Uani 1 1 d . . . . .
H27A H 0.538759 0.843053 1.069217 0.086 Uiso 1 1 calc GR . . . .
H27B H 0.458663 0.895553 1.013447 0.086 Uiso 1 1 calc GR . . . .
H27C H 0.578183 0.892138 0.988255 0.086 Uiso 1 1 calc GR . . . .
C28 C 0.6003(2) 0.7704(2) 0.61580(18) 0.0283(6) Uani 1 1 d . . . . .
C29 C 0.5749(3) 0.6687(3) 0.5691(2) 0.0377(7) Uani 1 1 d . . . . .
H29 H 0.515927 0.609703 0.581698 0.045 Uiso 1 1 calc R . . . .
C30 C 0.6340(3) 0.6521(3) 0.5047(2) 0.0504(9) Uani 1 1 d . . . . .
H30 H 0.614676 0.582698 0.475587 0.061 Uiso 1 1 calc R . . . .
C31 C 0.7206(3) 0.7367(3) 0.4833(2) 0.0513(10) Uani 1 1 d . . . . .
H31 H 0.759502 0.725561 0.439531 0.062 Uiso 1 1 calc R . . . .
C32 C 0.7490(3) 0.8383(3) 0.5276(2) 0.0469(9) Uani 1 1 d . . . . .
H32 H 0.807985 0.896551 0.514051 0.056 Uiso 1 1 calc R . . . .
C33 C 0.6901(3) 0.8547(3) 0.5927(2) 0.0367(7) Uani 1 1 d . . . . .
H33 H 0.711135 0.924324 0.621907 0.044 Uiso 1 1 calc R . . . .
C34 C 0.5139(4) 1.0037(3) 0.6391(2) 0.0491(9) Uani 1 1 d . . . . .
H34A H 0.489307 0.964539 0.579369 0.059 Uiso 1 1 calc R . . . .
H34B H 0.602213 1.041720 0.654412 0.059 Uiso 1 1 calc R . . . .
C35 C 0.4503(5) 1.0798(4) 0.6476(3) 0.0781(14) Uani 1 1 d . . . . .
H35A H 0.501841 1.151265 0.641965 0.094 Uiso 1 1 calc R . . . .
H35B H 0.373974 1.056303 0.602966 0.094 Uiso 1 1 calc R . . . .
C36 C 0.4272(5) 1.0788(4) 0.7350(3) 0.0885(17) Uani 1 1 d . . . . .
H36A H 0.355701 1.096559 0.737433 0.106 Uiso 1 1 calc R . . . .
H36B H 0.497340 1.130145 0.778526 0.106 Uiso 1 1 calc R . . . .
C37 C 0.4058(3) 0.9679(3) 0.7507(2) 0.0416(8) Uani 1 1 d . . . . .
H37A H 0.433386 0.967382 0.812680 0.050 Uiso 1 1 calc R . . . .
H37B H 0.319281 0.922926 0.731142 0.050 Uiso 1 1 calc R . . . .
C38 C 0.7113(3) 0.9814(3) 0.8553(2) 0.0439(8) Uani 1 1 d . . . . .
H38A H 0.652373 1.008429 0.873194 0.053 Uiso 1 1 calc R . . . .
H38B H 0.741608 1.018309 0.809580 0.053 Uiso 1 1 calc R . . . .
C39 C 0.8157(3) 0.9967(3) 0.9327(2) 0.0479(9) Uani 1 1 d . . . . .
H39A H 0.880406 1.066717 0.940554 0.058 Uiso 1 1 calc R . . . .
H39B H 0.787311 0.989152 0.986412 0.058 Uiso 1 1 calc R . . . .
C40 C 0.8590(3) 0.9089(3) 0.9079(3) 0.0563(10) Uani 1 1 d . . . . .
H40A H 0.877578 0.876318 0.958381 0.068 Uiso 1 1 calc R . . . .
H40B H 0.932311 0.936928 0.886016 0.068 Uiso 1 1 calc R . . . .
C41 C 0.7564(3) 0.8283(3) 0.8378(2) 0.0392(8) Uani 1 1 d . . . . .
H41A H 0.782634 0.821409 0.783656 0.047 Uiso 1 1 calc R . . . .
H41B H 0.730438 0.758612 0.855768 0.047 Uiso 1 1 calc R . . . .
S1 S -0.09495(8) 0.27127(7) 0.79275(6) 0.0420(2) Uani 1 1 d . . . . .
F1 F 0.07283(18) 0.42864(18) 0.90974(14) 0.0619(6) Uani 1 1 d . . . . .
F2 F -0.0610(2) 0.3195(2) 0.96306(15) 0.0746(7) Uani 1 1 d . . . . .
F3 F -0.1080(2) 0.43131(19) 0.89114(16) 0.0672(6) Uani 1 1 d . . . . .
F4 F 0.1290(4) 0.0813(3) 0.6710(2) 0.1329(14) Uani 1 1 d . . . . .
F5 F -0.0383(2) -0.0043(2) 0.70647(19) 0.0891(9) Uani 1 1 d . . . . .
F6 F -0.0273(5) 0.1250(3) 0.63722(17) 0.176(2) Uani 1 1 d . . . . .
O3 O -0.0504(2) 0.3336(2) 0.73022(16) 0.0583(7) Uani 1 1 d . . . . .
O4 O -0.2236(2) 0.2213(2) 0.7824(2) 0.0715(9) Uani 1 1 d . . . . .
N3 N -0.0365(3) 0.1864(2) 0.8181(2) 0.0521(8) Uani 1 1 d . . . . .
C42 C -0.0442(3) 0.3681(3) 0.8951(2) 0.0443(8) Uani 1 1 d . . . . .
C43 C 0.0319(5) 0.0916(4) 0.6950(3) 0.0724(13) Uani 1 1 d . . . . .
S2 S 0.08627(18) 0.18074(14) 0.80457(16) 0.0349(5) Uani 0.800(9) 1 d . . P A 1
O5 O 0.1259(5) 0.1182(4) 0.8629(3) 0.0563(12) Uani 0.800(9) 1 d . . P A 1
O6 O 0.1743(3) 0.2790(3) 0.7973(4) 0.0631(15) Uani 0.800(9) 1 d . . P A 1
S3 S 0.0833(10) 0.1955(13) 0.7687(12) 0.081(4) Uani 0.200(9) 1 d . U P A 2
O7 O 0.1674(19) 0.158(2) 0.8290(16) 0.093(10) Uani 0.200(9) 1 d . U P A 2
O8 O 0.1271(19) 0.2796(13) 0.716(2) 0.102(9) Uani 0.200(9) 1 d . U P A 2
C0AA C 0.4745(3) 0.3605(3) 0.7559(2) 0.0454(8) Uani 1 1 d . . . . .
H0AA H 0.534146 0.343474 0.795389 0.068 Uiso 1 1 calc GR . . . .
H0AB H 0.454960 0.317908 0.698731 0.068 Uiso 1 1 calc GR . . . .
H0AC H 0.401415 0.345366 0.777421 0.068 Uiso 1 1 calc GR . . . .

loop_
_atom_site_aniso_label
_atom_site_aniso_U_11
_atom_site_aniso_U_22
_atom_site_aniso_U_33
_atom_site_aniso_U_23
_atom_site_aniso_U_13
_atom_site_aniso_U_12
Zn1 0.02234(17) 0.02272(18) 0.02579(18) 0.00620(13) 0.00633(13) 0.00728(13)
O1 0.0255(10) 0.0239(11) 0.0316(11) 0.0006(9) 0.0005(8) 0.0047(8)
O2 0.0423(12) 0.0300(12) 0.0438(12) 0.0174(10) 0.0196(10) 0.0194(10)
N1 0.0188(11) 0.0199(11) 0.0243(11) 0.0041(9) 0.0031(9) 0.0073(9)
N2 0.0171(11) 0.0220(12) 0.0219(11) 0.0019(9) 0.0025(9) 0.0067(9)
C1 0.0229(13) 0.0189(13) 0.0195(13) 0.0008(10) 0.0042(11) 0.0101(11)
C2 0.0262(15) 0.0215(14) 0.0330(15) 0.0069(12) 0.0076(12) 0.0038(11)
C3 0.0186(13) 0.0262(15) 0.0339(16) 0.0037(12) 0.0045(12) 0.0039(11)
C4 0.0175(13) 0.0260(15) 0.0274(14) 0.0042(11) 0.0002(11) 0.0092(11)
C5 0.0223(14) 0.0351(17) 0.0299(15) 0.0036(13) 0.0053(12) 0.0134(12)
C6 0.0380(18) 0.054(2) 0.0433(19) 0.0088(16) 0.0117(15) 0.0325(16)
C7 0.048(2) 0.069(3) 0.045(2) 0.0244(18) 0.0107(17) 0.0421(19)
C8 0.0441(19) 0.066(2) 0.0341(17) 0.0190(17) 0.0115(15) 0.0342(18)
C9 0.0253(15) 0.0398(18) 0.0270(15) 0.0072(13) 0.0056(12) 0.0160(13)
C10 0.0315(16) 0.0405(18) 0.0313(16) 0.0023(13) 0.0098(13) 0.0186(14)
C11 0.046(2) 0.058(2) 0.049(2) 0.0076(18) 0.0216(18) 0.0094(18)
C12 0.058(2) 0.054(2) 0.043(2) 0.0001(17) 0.0273(18) 0.0170(18)
C13 0.0278(15) 0.0449(19) 0.0236(14) 0.0057(13) 0.0036(12) 0.0187(14)
C14 0.043(2) 0.049(2) 0.056(2) -0.0050(18) 0.0151(17) 0.0142(17)
C15 0.0406(18) 0.057(2) 0.0328(17) 0.0114(16) 0.0116(15) 0.0220(17)
C16 0.0229(14) 0.0212(14) 0.0254(14) 0.0084(11) 0.0007(11) 0.0066(11)
C17 0.0288(15) 0.0247(15) 0.0329(15) 0.0089(12) 0.0043(12) 0.0121(12)
C18 0.0365(17) 0.0390(19) 0.046(2) 0.0082(15) -0.0020(15) 0.0224(15)
C19 0.048(2) 0.056(2) 0.0393(19) 0.0104(17) -0.0099(16) 0.0258(18)
C20 0.049(2) 0.043(2) 0.0276(16) 0.0035(14) -0.0045(14) 0.0186(16)
C21 0.0334(16) 0.0310(16) 0.0265(15) 0.0074(12) 0.0063(13) 0.0138(13)
C22 0.0316(16) 0.0317(17) 0.0368(17) 0.0053(13) 0.0062(13) 0.0186(13)
C23 0.0388(19) 0.054(2) 0.053(2) 0.0010(17) 0.0153(16) 0.0231(17)
C25 0.0444(18) 0.0342(17) 0.0238(15) 0.0052(13) 0.0084(13) 0.0191(14)
C26 0.054(2) 0.044(2) 0.081(3) 0.013(2) 0.031(2) 0.0174(18)
C27 0.061(2) 0.042(2) 0.070(3) -0.0065(19) 0.026(2) 0.0177(19)
C28 0.0228(14) 0.0337(16) 0.0260(15) 0.0044(12) 0.0027(12) 0.0094(12)
C29 0.0277(16) 0.0394(19) 0.0409(18) -0.0026(15) 0.0035(14) 0.0114(14)
C30 0.040(2) 0.058(2) 0.049(2) -0.0164(18) 0.0060(16) 0.0213(18)
C31 0.0324(18) 0.085(3) 0.0354(19) -0.0033(19) 0.0100(15) 0.0226(19)
C32 0.0307(17) 0.065(3) 0.045(2) 0.0145(18) 0.0183(16) 0.0118(16)
C33 0.0283(16) 0.0415(19) 0.0376(17) 0.0025(14) 0.0106(14) 0.0094(14)
C34 0.073(2) 0.040(2) 0.050(2) 0.0256(17) 0.0274(19) 0.0285(18)
C35 0.110(4) 0.075(3) 0.098(4) 0.056(3) 0.050(3) 0.069(3)
C36 0.145(5) 0.064(3) 0.114(4) 0.045(3) 0.082(4) 0.074(3)
C37 0.0430(19) 0.0354(18) 0.056(2) 0.0122(16) 0.0235(17) 0.0185(15)
C38 0.0382(18) 0.0269(17) 0.055(2) -0.0018(15) 0.0041(16) 0.0044(14)
C39 0.0396(19) 0.045(2) 0.0397(19) -0.0042(16) 0.0007(15) 0.0000(16)
C40 0.0322(19) 0.056(2) 0.064(3) 0.000(2) -0.0094(17) 0.0109(17)
C41 0.0274(16) 0.0408(19) 0.0438(19) 0.0046(15) -0.0034(14) 0.0126(14)
S1 0.0366(4) 0.0404(5) 0.0437(5) 0.0145(4) 0.0040(4) 0.0090(4)
F1 0.0410(12) 0.0676(16) 0.0625(14) -0.0150(11) 0.0067(10) 0.0123(11)
F2 0.1039(19) 0.0911(19) 0.0535(14) 0.0321(13) 0.0410(13) 0.0498(16)
F3 0.0660(14) 0.0657(16) 0.0859(17) 0.0123(13) 0.0219(13) 0.0421(13)
F4 0.212(4) 0.119(3) 0.139(3) 0.041(2) 0.122(3) 0.101(3)
F5 0.0760(17) 0.0455(15) 0.120(2) -0.0148(15) -0.0189(16) 0.0202(13)
F6 0.375(6) 0.185(4) 0.0363(15) 0.0141(19) 0.001(2) 0.216(4)
O3 0.0704(17) 0.0533(17) 0.0423(14) 0.0189(12) 0.0084(13) 0.0123(14)
O4 0.0339(14) 0.0571(18) 0.104(2) 0.0188(17) -0.0004(14) 0.0006(12)
N3 0.0590(19) 0.0475(19) 0.0563(19) 0.0180(15) 0.0186(16) 0.0228(15)
C42 0.0400(19) 0.056(2) 0.048(2) 0.0185(17) 0.0190(16) 0.0243(17)
C43 0.114(4) 0.072(3) 0.062(3) 0.026(2) 0.036(3) 0.062(3)
S2 0.0336(7) 0.0273(7) 0.0354(9) 0.0067(7) 0.0027(7) 0.0038(5)
O5 0.065(3) 0.051(2) 0.054(3) 0.0206(18) 0.003(2) 0.026(2)
O6 0.038(2) 0.0310(19) 0.111(4) 0.018(2) 0.018(2) -0.0013(15)
S3 0.050(4) 0.107(8) 0.067(7) -0.038(6) 0.005(5) 0.023(5)
O7 0.056(13) 0.13(2) 0.076(15) -0.048(13) -0.040(11) 0.056(14)
O8 0.087(12) 0.046(9) 0.173(19) 0.018(10) 0.086(13) -0.003(7)
C0AA 0.053(2) 0.0299(18) 0.052(2) 0.0026(15) 0.0086(17) 0.0174(16)

loop_
_atom_type_symbol
_atom_type_description
_atom_type_scat_dispersion_real
_atom_type_scat_dispersion_imag
_atom_type_scat_source
C C 0.0033 0.0016 'International Tables Vol C Tables 4.2.6.8 and 6.1.1.4'
H H 0.0000 0.0000 'International Tables Vol C Tables 4.2.6.8 and 6.1.1.4'
F F 0.0171 0.0103 'International Tables Vol C Tables 4.2.6.8 and 6.1.1.4'
N N 0.0061 0.0033 'International Tables Vol C Tables 4.2.6.8 and 6.1.1.4'
O O 0.0106 0.0060 'International Tables Vol C Tables 4.2.6.8 and 6.1.1.4'
S S 0.1246 0.1234 'International Tables Vol C Tables 4.2.6.8 and 6.1.1.4'
Zn Zn 0.2839 1.4301 'International Tables Vol C Tables 4.2.6.8 and 6.1.1.4'

loop_
_geom_angle_atom_site_label_1
_geom_angle_atom_site_label_2
_geom_angle_atom_site_label_3
_geom_angle
O2 Zn1 O1 92.46(8)
C1 Zn1 O1 108.60(9)
C1 Zn1 O2 108.32(9)
C28 Zn1 O1 105.50(10)
C28 Zn1 O2 109.82(10)
C28 Zn1 C1 126.69(11)
C38 O1 Zn1 123.61(18)
C38 O1 C41 106.2(2)
C41 O1 Zn1 115.85(17)
C34 O2 Zn1 124.93(18)
C37 O2 Zn1 125.87(17)
C37 O2 C34 109.2(2)
C1 N1 C2 111.8(2)
C1 N1 C16 126.3(2)
C2 N1 C16 121.5(2)
C1 N2 C3 111.2(2)
C1 N2 C4 125.9(2)
C3 N2 C4 121.9(2)
N1 C1 Zn1 124.25(18)
N1 C1 N2 103.4(2)
N2 C1 Zn1 128.71(18)
N1 C2 H2 126.8
C3 C2 N1 106.5(2)
C3 C2 H2 126.8
N2 C3 H3 126.4
C2 C3 N2 107.1(2)
C2 C3 H3 126.4
C5 C4 N2 117.4(2)
C5 C4 C9 123.3(3)
C9 C4 N2 119.2(2)
C4 C5 C10 123.3(3)
C6 C5 C4 116.9(3)
C6 C5 C10 119.7(3)
C5 C6 H6 119.5
C7 C6 C5 121.0(3)
C7 C6 H6 119.5
C6 C7 H7 119.7
C8 C7 C6 120.5(3)
C8 C7 H7 119.7
C7 C8 H8 119.3
C7 C8 C9 121.5(3)
C9 C8 H8 119.3
C4 C9 C13 122.5(3)
C8 C9 C4 116.8(3)
C8 C9 C13 120.5(3)
C5 C10 H10 108.2
C5 C10 C11 110.0(3)
C11 C10 H10 108.2
C12 C10 C5 112.9(3)
C12 C10 H10 108.2
C12 C10 C11 109.3(3)
C10 C11 H11A 109.5
C10 C11 H11B 109.5
C10 C11 H11C 109.5
H11A C11 H11B 109.5
H11A C11 H11C 109.5
H11B C11 H11C 109.5
C10 C12 H12A 109.5
C10 C12 H12B 109.5
C10 C12 H12C 109.5
H12A C12 H12B 109.5
H12A C12 H12C 109.5
H12B C12 H12C 109.5
C9 C13 H13 108.0
C9 C13 C14 109.6(2)
C9 C13 C15 112.0(3)
C14 C13 H13 108.0
C15 C13 H13 108.0
C15 C13 C14 111.2(3)
C13 C14 H14A 109.5
C13 C14 H14B 109.5
C13 C14 H14C 109.5
H14A C14 H14B 109.5
H14A C14 H14C 109.5
H14B C14 H14C 109.5
C13 C15 H15A 109.5
C13 C15 H15B 109.5
C13 C15 H15C 109.5
H15A C15 H15B 109.5
H15A C15 H15C 109.5
H15B C15 H15C 109.5
C17 C16 N1 118.3(2)
C17 C16 C21 123.6(3)
C21 C16 N1 118.0(2)
C16 C17 C18 116.7(3)
C16 C17 C22 123.2(2)
C18 C17 C22 120.1(3)
C17 C18 H18 119.7
C19 C18 C17 120.6(3)
C19 C18 H18 119.7
C18 C19 H19 119.4
C18 C19 C20 121.1(3)
C20 C19 H19 119.4
C19 C20 H20 119.5
C19 C20 C21 121.1(3)
C21 C20 H20 119.5
C16 C21 C25 122.6(3)
C20 C21 C16 116.8(3)
C20 C21 C25 120.6(3)
C17 C22 H22 107.8
C17 C22 C23 111.3(3)
C17 C22 C0AA 111.6(2)
C23 C22 H22 107.8
C0AA C22 H22 107.8
C0AA C22 C23 110.4(3)
C22 C23 H23A 109.5
C22 C23 H23B 109.5
C22 C23 H23C 109.5
H23A C23 H23B 109.5
H23A C23 H23C 109.5
H23B C23 H23C 109.5
C21 C25 H25 107.5
C26 C25 C21 110.8(3)
C26 C25 H25 107.5
C26 C25 C27 109.5(3)
C27 C25 C21 113.7(3)
C27 C25 H25 107.5
C25 C26 H26A 109.5
C25 C26 H26B 109.5
C25 C26 H26C 109.5
H26A C26 H26B 109.5
H26A C26 H26C 109.5
H26B C26 H26C 109.5
C25 C27 H27A 109.5
C25 C27 H27B 109.5
C25 C27 H27C 109.5
H27A C27 H27B 109.5
H27A C27 H27C 109.5
H27B C27 H27C 109.5
C29 C28 Zn1 122.2(2)
C29 C28 C33 115.0(3)
C33 C28 Zn1 122.8(2)
C28 C29 H29 118.7
C30 C29 C28 122.7(3)
C30 C29 H29 118.7
C29 C30 H30 119.7
C31 C30 C29 120.6(3)
C31 C30 H30 119.7
C30 C31 H31 120.5
C30 C31 C32 118.9(3)
C32 C31 H31 120.5
C31 C32 H32 119.8
C31 C32 C33 120.4(3)
C33 C32 H32 119.8
C28 C33 H33 118.8
C32 C33 C28 122.4(3)
C32 C33 H33 118.8
O2 C34 H34A 110.6
O2 C34 H34B 110.6
O2 C34 C35 105.5(3)
H34A C34 H34B 108.8
C35 C34 H34A 110.6
C35 C34 H34B 110.6
C34 C35 H35A 110.8
C34 C35 H35B 110.8
H35A C35 H35B 108.9
C36 C35 C34 104.7(3)
C36 C35 H35A 110.8
C36 C35 H35B 110.8
C35 C36 H36A 110.7
C35 C36 H36B 110.7
C35 C36 C37 105.2(3)
H36A C36 H36B 108.8
C37 C36 H36A 110.7
C37 C36 H36B 110.7
O2 C37 C36 104.8(3)
O2 C37 H37A 110.8
O2 C37 H37B 110.8
C36 C37 H37A 110.8
C36 C37 H37B 110.8
H37A C37 H37B 108.9
O1 C38 H38A 110.8
O1 C38 H38B 110.8
O1 C38 C39 104.7(3)
H38A C38 H38B 108.9
C39 C38 H38A 110.8
C39 C38 H38B 110.8
C38 C39 H39A 111.1
C38 C39 H39B 111.1
H39A C39 H39B 109.1
C40 C39 C38 103.3(3)
C40 C39 H39A 111.1
C40 C39 H39B 111.1
C39 C40 H40A 110.5
C39 C40 H40B 110.5
C39 C40 C41 106.2(3)
H40A C40 H40B 108.7
C41 C40 H40A 110.5
C41 C40 H40B 110.5
O1 C41 C40 106.9(3)
O1 C41 H41A 110.3
O1 C41 H41B 110.3
C40 C41 H41A 110.3
C40 C41 H41B 110.3
H41A C41 H41B 108.6
O3 S1 O4 118.97(17)
O3 S1 N3 117.27(17)
O3 S1 C42 104.29(16)
O4 S1 N3 107.44(17)
O4 S1 C42 103.94(17)
N3 S1 C42 102.68(16)
C43 F6 S3 46.6(6)
S1 N3 S3 111.3(8)
S2 N3 S1 128.6(2)
F1 C42 S1 111.3(2)
F1 C42 F2 108.1(3)
F1 C42 F3 108.3(3)
F2 C42 S1 111.5(3)
F2 C42 F3 107.5(3)
F3 C42 S1 110.1(2)
F4 C43 S2 108.3(4)
F4 C43 S3 106.4(5)
F5 C43 F4 107.4(4)
F5 C43 S2 106.5(3)
F5 C43 S3 123.2(8)
F6 C43 F4 111.0(4)
F6 C43 F5 110.3(5)
F6 C43 S2 113.1(3)
F6 C43 S3 98.0(9)
N3 S2 C43 100.2(2)
O5 S2 N3 110.1(2)
O5 S2 C43 103.9(3)
O6 S2 N3 115.1(2)
O6 S2 C43 107.9(3)
O6 S2 O5 117.6(3)
N3 S3 F6 96.9(5)
C43 S3 F6 35.3(4)
C43 S3 N3 104.9(7)
O7 S3 F6 130.4(10)
O7 S3 N3 105.5(11)
O7 S3 C43 95.5(11)
O8 S3 F6 75.9(10)
O8 S3 N3 121.7(12)
O8 S3 C43 100.5(10)
O8 S3 O7 123.2(15)
C22 C0AA H0AA 109.5
C22 C0AA H0AB 109.5
C22 C0AA H0AC 109.5
H0AA C0AA H0AB 109.5
H0AA C0AA H0AC 109.5
H0AB C0AA H0AC 109.5

loop_
_geom_bond_atom_site_label_1
_geom_bond_atom_site_label_2
_geom_bond_distance
Zn1 O1 2.1340(19)
Zn1 O2 2.073(2)
Zn1 C1 2.044(3)
Zn1 C28 1.982(3)
O1 C38 1.439(4)
O1 C41 1.450(3)
O2 C34 1.456(3)
O2 C37 1.444(3)
N1 C1 1.358(3)
N1 C2 1.384(3)
N1 C16 1.446(3)
N2 C1 1.363(3)
N2 C3 1.382(3)
N2 C4 1.446(3)
C2 H2 0.9300
C2 C3 1.336(4)
C3 H3 0.9300
C4 C5 1.395(4)
C4 C9 1.399(4)
C5 C6 1.392(4)
C5 C10 1.525(4)
C6 H6 0.9300
C6 C7 1.378(4)
C7 H7 0.9300
C7 C8 1.370(4)
C8 H8 0.9300
C8 C9 1.386(4)
C9 C13 1.519(4)
C10 H10 0.9800
C10 C11 1.527(4)
C10 C12 1.522(4)
C11 H11A 0.9600
C11 H11B 0.9600
C11 H11C 0.9600
C12 H12A 0.9600
C12 H12B 0.9600
C12 H12C 0.9600
C13 H13 0.9800
C13 C14 1.528(4)
C13 C15 1.524(4)
C14 H14A 0.9600
C14 H14B 0.9600
C14 H14C 0.9600
C15 H15A 0.9600
C15 H15B 0.9600
C15 H15C 0.9600
C16 C17 1.393(4)
C16 C21 1.397(4)
C17 C18 1.398(4)
C17 C22 1.512(4)
C18 H18 0.9300
C18 C19 1.370(5)
C19 H19 0.9300
C19 C20 1.374(5)
C20 H20 0.9300
C20 C21 1.384(4)
C21 C25 1.522(4)
C22 H22 0.9800
C22 C23 1.533(4)
C22 C0AA 1.525(4)
C23 H23A 0.9600
C23 H23B 0.9600
C23 H23C 0.9600
C25 H25 0.9800
C25 C26 1.510(4)
C25 C27 1.512(4)
C26 H26A 0.9600
C26 H26B 0.9600
C26 H26C 0.9600
C27 H27A 0.9600
C27 H27B 0.9600
C27 H27C 0.9600
C28 C29 1.394(4)
C28 C33 1.401(4)
C29 H29 0.9300
C29 C30 1.383(4)
C30 H30 0.9300
C30 C31 1.369(5)
C31 H31 0.9300
C31 C32 1.372(5)
C32 H32 0.9300
C32 C33 1.389(4)
C33 H33 0.9300
C34 H34A 0.9700
C34 H34B 0.9700
C34 C35 1.482(5)
C35 H35A 0.9700
C35 H35B 0.9700
C35 C36 1.455(6)
C36 H36A 0.9700
C36 H36B 0.9700
C36 C37 1.480(5)
C37 H37A 0.9700
C37 H37B 0.9700
C38 H38A 0.9700
C38 H38B 0.9700
C38 C39 1.510(5)
C39 H39A 0.9700
C39 H39B 0.9700
C39 C40 1.494(5)
C40 H40A 0.9700
C40 H40B 0.9700
C40 C41 1.495(4)
C41 H41A 0.9700
C41 H41B 0.9700
S1 O3 1.416(2)
S1 O4 1.419(3)
S1 N3 1.578(3)
S1 C42 1.829(4)
F1 C42 1.314(4)
F2 C42 1.318(4)
F3 C42 1.324(4)
F4 C43 1.333(5)
F5 C43 1.326(5)
F6 C43 1.259(5)
F6 S3 2.156(15)
N3 S2 1.548(4)
N3 S3 1.728(12)
C43 S2 1.865(5)
C43 S3 1.583(11)
S2 O5 1.427(4)
S2 O6 1.408(4)
S3 O7 1.50(2)
S3 O8 1.47(2)
C0AA H0AA 0.9600
C0AA H0AB 0.9600
C0AA H0AC 0.9600
